data_2202711
loop_
_publ_author_name
'Thomas Q. Hu'
'Brian O. Patrick'
'David A. Osmond'
'Brian R. James'

_publ_section_title
;
 4-Ammonio-1-hydroxy-2,2,6,6-tetramethylpiperidin-1-ium dichloride
 monohydrate
;
_journal_issue 10
_journal_name_full 'Acta Crystallographica Section E'
_journal_page_first o1584
_journal_page_last o1585
_journal_paper_doi 10.1107/S160053680302097X
_journal_volume 59
_journal_year 2003
_chemical_formula_iupac 'C9 H22 N2 O 2+, 2Cl 1-, H2 O'
_chemical_formula_moiety 'C9 H22 N2 O 2+, 2Cl 1-, H2 O'
_chemical_formula_sum 'C9 H24 Cl2 N2 O2'
_chemical_formula_weight 263.21
_space_group_IT_number 61
_symmetry_cell_setting orthorhombic
_symmetry_space_group_name_Hall '-P 2ac 2ab'
_symmetry_space_group_name_H-M 'P b c a'
_cell_angle_alpha 90
_cell_angle_beta 90
_cell_angle_gamma 90
_cell_formula_units_Z 8
_cell_length_a 13.2668(6)
_cell_length_b 9.1840(5)
_cell_length_c 24.4710(10)
_cell_measurement_reflns_used 13231
_cell_measurement_temperature 173.2
_cell_measurement_theta_max 27.87
_cell_measurement_theta_min 2.21
_cell_volume 2981.6(2)
_computing_cell_refinement d*TREK
_computing_data_collection 'd*TREK (Rigaku/MSC, 2001)'
_computing_data_reduction d*TREK
_computing_publication_material
;
teXsan
;
_computing_structure_refinement
;
teXsan (Molecular Structure Corporation, 1992--1997)
;
_computing_structure_solution
;
SIR97 (Altomare et al., 1999)
;
_diffrn_ambient_temperature 173.2
_diffrn_detector_area_resol_mean 11.76
_diffrn_measured_fraction_theta_full 0.93
_diffrn_measured_fraction_theta_max 0.93
_diffrn_measurement_device_type 'Rigaku/ADSC CCD'
_diffrn_measurement_method 'area detector'
_diffrn_radiation_monochromator graphite
_diffrn_radiation_source 'X-ray tube'
_diffrn_radiation_type 'Mo K\a'
_diffrn_radiation_wavelength 0.7107
_diffrn_reflns_av_R_equivalents 0.058
_diffrn_reflns_av_sigmaI/netI 0.110
_diffrn_reflns_limit_h_max 16
_diffrn_reflns_limit_h_min -14
_diffrn_reflns_limit_k_max 10
_diffrn_reflns_limit_k_min -11
_diffrn_reflns_limit_l_max 29
_diffrn_reflns_limit_l_min -29
_diffrn_reflns_number 27028
_diffrn_reflns_reduction_process 'Lp corrections applied'
_diffrn_reflns_theta_full 27.87
_diffrn_reflns_theta_max 27.87
_diffrn_reflns_theta_min 2.21
_diffrn_standards_decay_% 0.00
_diffrn_standards_interval_count 0
_diffrn_standards_number 0
_exptl_absorpt_coefficient_mu 0.423
_exptl_absorpt_correction_T_max 0.9586
_exptl_absorpt_correction_T_min 0.7669
_exptl_absorpt_correction_type multi-scan
_exptl_absorpt_process_details '(Blessing, 1995)'
_exptl_crystal_colour colourless
_exptl_crystal_density_diffrn 1.173
_exptl_crystal_density_meas ?
_exptl_crystal_description platelet
_exptl_crystal_F_000 1136.00
_exptl_crystal_size_max 0.50
_exptl_crystal_size_mid 0.30
_exptl_crystal_size_min 0.10
_refine_diff_density_max 0.29
_refine_diff_density_min -0.23
_refine_ls_extinction_method none
_refine_ls_goodness_of_fit_all 1.104
_refine_ls_goodness_of_fit_ref 1.104
_refine_ls_hydrogen_treatment mixed
_refine_ls_matrix_type full
_refine_ls_number_constraints 0
_refine_ls_number_parameters 173
_refine_ls_number_reflns 3286
_refine_ls_number_restraints 0
_refine_ls_R_factor_all 0.0546
_refine_ls_R_factor_gt 0.033
_refine_ls_shift/su_max 0.0005
_refine_ls_shift/su_mean 0.0005
_refine_ls_structure_factor_coef Fsqd
_refine_ls_weighting_details 'w = 1/[\s^2^(Fo^2^)'
_refine_ls_weighting_scheme sigma
_refine_ls_wR_factor_all 0.0812
_refine_ls_wR_factor_ref 0.0812
_reflns_number_gt 2001
_reflns_number_total 3286
_reflns_threshold_expression I>3\s(I)
_cod_data_source_file lh6115.cif
_cod_data_source_block I
_cod_depositor_comments
;
The following automatic conversions were performed:

'_exptl_crystal_density_meas' value 'not measured' was changed to '?'
- the value is perceived as not measured.

Automatic conversion script
Id: cif_fix_values 3008 2015-01-20 13:52:24Z robertas 
;
_cod_original_cell_volume 2981.6(5)
_cod_original_formula_sum 'C9 H24 Cl2 N2 O2 '
_cod_database_code 2202711
_cod_database_fobs_code 2202711

loop_
_symmetry_equiv_pos_as_xyz
'  +x,  +y,  +z'
'1/2+x,1/2-y,  -z'
'  -x,1/2+y,1/2-z'
'1/2-x,  -y,1/2+z'
'  -x,  -y,  -z'
'1/2-x,1/2+y,  +z'
'  +x,1/2-y,1/2+z'
'1/2+x,  +y,1/2-z'

loop_
_atom_site_label
_atom_site_fract_x
_atom_site_fract_y
_atom_site_fract_z
_atom_site_U_iso_or_equiv
_atom_site_adp_type
_atom_site_calc_flag
_atom_site_calc_attached_atom
_atom_site_refinement_flags
_atom_site_occupancy
Cl1 0.79754(3) -0.06817(5) 0.74244(2) 0.04770(10) Uani d ? . 1.000
Cl2 0.9734(2) -0.0956(6) 0.5728(2) 0.0724(7) Uani d ? . 0.608
Cl2B 0.9416(3) -0.0902(8) 0.5687(3) 0.0433(7) Uani d ? . 0.392
O1 1.03660(10) 0.29440(10) 0.52075(5) 0.0441(4) Uani d ? . 1.000
O2 1.03840(10) 0.2416(2) 0.81589(6) 0.0555(5) Uani d ? . 1.000
N1 0.99730(10) 0.2420(2) 0.57080(5) 0.0268(4) Uani d ? . 1.000
N2 0.89140(10) 0.2383(2) 0.73479(5) 0.0257(4) Uani d ? . 1.000
C1 1.07750(10) 0.2635(2) 0.61505(7) 0.0387(5) Uani d ? . 1.000
C2 1.03120(10) 0.2136(2) 0.66898(6) 0.0297(4) Uani d ? . 1.000
C3 0.93170(10) 0.2875(2) 0.68081(6) 0.0235(4) Uani d ? . 1.000
C4 0.85690(10) 0.2513(2) 0.63584(6) 0.0270(4) Uani d ? . 1.000
C5 0.89110(10) 0.3038(2) 0.57973(6) 0.0291(4) Uani d ? . 1.000
C6 1.1142(2) 0.4204(3) 0.61668(9) 0.0685(7) Uani d ? . 1.000
C7 1.16430(10) 0.1623(3) 0.59996(9) 0.0791(9) Uani d ? . 1.000
C8 0.82600(10) 0.2384(3) 0.53490(8) 0.0525(6) Uani d ? . 1.000
C9 0.8884(2) 0.4690(2) 0.57499(8) 0.0556(6) Uani d ? . 1.000
H(2B) 1.0783 0.2358 0.6986 0.035 Uiso c ? . 1.000
H(2A) 1.0201 0.1082 0.6672 0.035 Uiso c ? . 1.000
H(3) 0.9421 0.3932 0.6819 0.028 Uiso c ? . 1.000
H(4B) 0.8482 0.1455 0.6345 0.032 Uiso c ? . 1.000
H(4A) 0.7923 0.2976 0.6445 0.032 Uiso c ? . 1.000
H(6A) 1.1341 0.4509 0.5799 0.082 Uiso c ? . 1.000
H(6B) 1.1723 0.4278 0.6413 0.082 Uiso c ? . 1.000
H(6C) 1.0599 0.4835 0.6299 0.082 Uiso c ? . 1.000
H(7C) 1.1926 0.1919 0.5647 0.095 Uiso c ? . 1.000
H(7A) 1.1393 0.0621 0.5974 0.095 Uiso c ? . 1.000
H(7B) 1.2166 0.1677 0.6281 0.095 Uiso c ? . 1.000
H(8B) 0.8449 0.2809 0.4996 0.063 Uiso c ? . 1.000
H(8C) 0.7549 0.2597 0.5424 0.063 Uiso c ? . 1.000
H(8A) 0.8360 0.1329 0.5338 0.063 Uiso c ? . 1.000
H(9A) 0.8183 0.5017 0.5720 0.067 Uiso c ? . 1.000
H(9B) 0.9258 0.4994 0.5424 0.067 Uiso c ? . 1.000
H(9C) 0.9193 0.5125 0.6075 0.067 Uiso c ? . 1.000
H(10) 0.9910(10) 0.147(2) 0.5682(7) 0.033(5) Uiso d ? . 1.000
H(11) 1.033(2) 0.224(2) 0.4962(9) 0.078(8) Uiso d ? . 1.000
H(12) 0.8720(10) 0.135(2) 0.7337(8) 0.059(6) Uiso d ? . 1.000
H(13) 0.830(2) 0.296(2) 0.7433(9) 0.079(7) Uiso d ? . 1.000
H(14) 0.9470(10) 0.247(2) 0.7629(8) 0.065(6) Uiso d ? . 1.000
H(15) 1.082(2) 0.306(3) 0.8010(10) 0.110(10) Uiso d ? . 1.000
H(16) 1.029(2) 0.280(3) 0.8440(10) 0.100(10) Uiso d ? . 1.000

loop_
_atom_site_aniso_label
_atom_site_aniso_U_11
_atom_site_aniso_U_22
_atom_site_aniso_U_33
_atom_site_aniso_U_12
_atom_site_aniso_U_13
_atom_site_aniso_U_23
Cl1 0.0525(3) 0.0382(3) 0.0523(3) -0.0165(2) -0.0191(2) 0.0091(2)
Cl2 0.172(3) 0.0258(7) 0.0190(7) 0.009(2) 0.014(2) 0.0000(6)
Cl2B 0.0830(10) 0.0240(10) 0.023(2) -0.0090(10) 0.0160(10) -0.0020(10)
O1 0.0706(9) 0.0430(8) 0.0186(6) -0.0195(7) 0.0179(6) -0.0042(6)
O2 0.0615(9) 0.0740(10) 0.0310(8) -0.0055(9) -0.0080(7) -0.0141(8)
N1 0.0392(7) 0.0249(8) 0.0163(7) -0.0061(6) 0.0083(6) -0.0016(6)
N2 0.0298(7) 0.0296(8) 0.0178(7) -0.0007(7) 0.0037(6) 0.0005(6)
C1 0.0302(8) 0.0600(10) 0.0260(10) -0.0090(9) 0.0064(7) -0.0042(9)
C2 0.0243(8) 0.0440(10) 0.0211(8) -0.0005(7) 0.0011(6) -0.0033(8)
C3 0.0328(8) 0.0217(8) 0.0158(8) -0.0026(6) 0.0060(6) -0.0003(7)
C4 0.0281(8) 0.0319(9) 0.0212(8) 0.0040(7) 0.0027(6) 0.0026(7)
C5 0.0382(9) 0.0285(9) 0.0206(9) 0.0040(7) 0.0013(7) 0.0036(7)
C6 0.0750(10) 0.095(2) 0.0360(10) -0.0580(10) 0.0100(10) -0.0050(10)
C7 0.0370(10) 0.154(3) 0.0460(10) 0.0250(10) 0.0170(10) 0.003(2)
C8 0.0510(10) 0.083(2) 0.0240(10) -0.0040(10) -0.0096(8) 0.0090(10)
C9 0.095(2) 0.0360(10) 0.0350(10) 0.0190(10) 0.0120(10) 0.0120(10)

loop_
_atom_type_symbol
_atom_type_scat_dispersion_real
_atom_type_scat_dispersion_imag
_atom_type_scat_source
C 0.002 0.002
;International Tables for Crystallography
(1992, Vol. C, Tables 4.2.6.8 and 6.1.1.1)
;
H 0.000 0.000
;International Tables for Crystallography
(1992, Vol. C, Table 6.1.1.2)
;
N 0.004 0.003
;International Tables for Crystallography
(1992, Vol. C, Tables 4.2.6.8 and 6.1.1.1)
;
O 0.008 0.006
;International Tables for Crystallography
(1992, Vol. C, Tables 4.2.6.8 and 6.1.1.1)
;
Cl 0.132 0.159
;International Tables for Crystallography
(1992, Vol. C, Tables 4.2.6.8 and 6.1.1.1)
;

loop_
_geom_angle_atom_site_label_1
_geom_angle_atom_site_label_2
_geom_angle_atom_site_label_3
_geom_angle
_geom_angle_publ_flag
N1 O1 H(11) 109.0(10) no
H(15) O2 H(16) 100(3) no
O1 N1 C1 108.20(10) yes
O1 N1 C5 109.60(10) yes
O1 N1 H(10) 108.0(10) no
C1 N1 C5 119.30(10) yes
C1 N1 H(10) 104.0(10) no
C5 N1 H(10) 107.0(10) no
C3 N2 H(12) 111.0(10) no
C3 N2 H(13) 109.0(10) no
C3 N2 H(14) 108.0(10) no
H(12) N2 H(13) 108(2) no
H(12) N2 H(14) 106(2) no
H(13) N2 H(14) 114(2) no
N1 C1 C2 107.00(10) no
N1 C1 C6 111.3(2) no
N1 C1 C7 105.9(2) no
C2 C1 C6 113.0(2) no
C2 C1 C7 109.3(2) no
C6 C1 C7 110.0(2) no
C1 C2 C3 112.50(10) no
C1 C2 H(2B) 108.7 no
C1 C2 H(2A) 108.6 no
C3 C2 H(2B) 108.8 no
C3 C2 H(2A) 108.7 no
H(2B) C2 H(2A) 109.5 no
N2 C3 C2 110.20(10) yes
N2 C3 C4 109.90(10) yes
N2 C3 H(3) 109.1 no
C2 C3 C4 109.50(10) no
C2 C3 H(3) 109.1 no
C4 C3 H(3) 109.1 no
C3 C4 C5 112.90(10) no
C3 C4 H(4B) 108.6 no
C3 C4 H(4A) 108.7 no
C5 C4 H(4B) 108.5 no
C5 C4 H(4A) 108.6 no
H(4B) C4 H(4A) 109.5 no
N1 C5 C4 106.50(10) no
N1 C5 C8 105.80(10) no
N1 C5 C9 112.30(10) no
C4 C5 C8 110.80(10) no
C4 C5 C9 112.10(10) no
C8 C5 C9 109.0(2) no
C1 C6 H(6A) 109.4 no
C1 C6 H(6B) 109.5 no
C1 C6 H(6C) 109.4 no
H(6A) C6 H(6B) 109.5 no
H(6A) C6 H(6C) 109.5 no
H(6B) C6 H(6C) 109.5 no
C1 C7 H(7C) 109.4 no
C1 C7 H(7A) 109.4 no
C1 C7 H(7B) 109.5 no
H(7C) C7 H(7A) 109.5 no
H(7C) C7 H(7B) 109.5 no
H(7A) C7 H(7B) 109.5 no
C5 C8 H(8B) 109.5 no
C5 C8 H(8C) 109.4 no
C5 C8 H(8A) 109.5 no
H(8B) C8 H(8C) 109.3 no
H(8B) C8 H(8A) 109.5 no
H(8C) C8 H(8A) 109.5 no
C5 C9 H(9A) 109.5 no
C5 C9 H(9B) 109.5 no
C5 C9 H(9C) 109.5 no
H(9A) C9 H(9B) 109.4 no
H(9A) C9 H(9C) 109.5 no
H(9B) C9 H(9C) 109.4 no

loop_
_geom_bond_atom_site_label_1
_geom_bond_atom_site_label_2
_geom_bond_site_symmetry_1
_geom_bond_site_symmetry_2
_geom_bond_distance
_geom_bond_publ_flag
Cl2 Cl2B . . 0.437(8) no
O1 N1 . . 1.415(2) yes
O1 H(11) . . 0.88(2) no
O2 H(15) . . 0.91(3) no
O2 H(16) . . 0.79(2) no
N1 C1 . . 1.531(2) yes
N1 C5 . . 1.534(2) yes
N1 H(10) . . 0.88(2) no
N2 C3 . . 1.495(2) yes
N2 H(12) . . 0.98(2) no
N2 H(13) . . 0.99(2) no
N2 H(14) . . 1.01(2) no
C1 C2 . . 1.526(2) yes
C1 C6 . . 1.522(3) yes
C1 C7 . . 1.525(3) yes
C2 C3 . . 1.513(2) yes
C2 H(2B) . . 0.98 no
C2 H(2A) . . 0.98 no
C3 C4 . . 1.518(2) yes
C3 H(3) . . 0.98 no
C4 C5 . . 1.525(2) yes
C4 H(4B) . . 0.98 no
C4 H(4A) . . 0.98 no
C5 C8 . . 1.520(2) yes
C5 C9 . . 1.522(2) yes
C6 H(6A) . . 0.98 no
C6 H(6B) . . 0.98 no
C6 H(6C) . . 0.98 no
C7 H(7C) . . 0.98 no
C7 H(7A) . . 0.98 no
C7 H(7B) . . 0.98 no
C8 H(8B) . . 0.98 no
C8 H(8C) . . 0.98 no
C8 H(8A) . . 0.98 no
C9 H(9A) . . 0.98 no
C9 H(9B) . . 0.98 no
C9 H(9C) . . 0.98 no

loop_
_geom_contact_atom_site_label_1
_geom_contact_atom_site_label_2
_geom_contact_distance
_geom_contact_site_symmetry_2
_geom_contact_publ_flag
Cl1 N2 3.079(2) 6_645 no
Cl1 N2 3.083(2) . no
Cl1 O2 3.135(2) 3_746 no
Cl2 O1 2.931(5) 5_756 no
Cl2 O2 3.112(5) 3_746 no
Cl2 N1 3.117(5) . no
Cl2 C7 3.530(5) . no
Cl2B O1 2.897(8) 5_756 no
Cl2B N1 3.140(7) . no
Cl2B O2 3.230(7) 3_746 no
Cl2B C8 3.485(7) . no
O1 C9 3.346(2) 5_766 no
O2 N2 2.782(2) . no

loop_
_geom_hbond_atom_site_label_D
_geom_hbond_atom_site_label_H
_geom_hbond_atom_site_label_A
_geom_hbond_site_symmetry_A
_geom_hbond_distance_DH
_geom_hbond_distance_HA
_geom_hbond_distance_DA
_geom_hbond_angle_DHA
_geom_hbond_publ_flag
N1 H(10) Cl2 . 0.88(2) 2.24(2) 3.117(6) 173(2) yes
O1 H(11) Cl2 5_756 0.88(2) 2.06(2) 2.931(5) 168(2) yes
N2 H(12) Cl1 . 0.98(2) 2.12(2) 3.084(2) 165(2) yes
N2 H(13) Cl1 6_655 0.99(2) 2.10(2) 3.079(2) 167(2) yes
N2 H(14) O2 . 1.01(2) 1.78(2) 2.783(2) 173(2) yes
O2 H(15) Cl1 3_756 0.90(3) 2.24(3) 3.135(2) 170(2) yes
O2 H(16) Cl2 3_756 0.78(3) 2.33(3) 3.111(5) 171(3) yes
C6 H(6A) O1 . 0.98 2.42 2.812(3) 104 yes
C7 H(7A) Cl2B . 0.98 2.70 3.531(5) 142 yes
C9 H(9B) O1 . 0.98 2.45 2.863(3) 105 yes
C9 H(9B) O1 5_766 0.98 2.49 3.347(2) 145 yes

loop_
_geom_torsion_atom_site_label_1
_geom_torsion_atom_site_label_2
_geom_torsion_atom_site_label_3
_geom_torsion_atom_site_label_4
_geom_torsion
_geom_torsion_publ_flag
O1 N1 C1 C2 177.10(10) yes
O1 N1 C1 C6 53.2(2) no
O1 N1 C1 C7 -66.4(2) no
O1 N1 C5 C4 -176.20(10) yes
O1 N1 C5 C8 65.7(2) no
O1 N1 C5 C9 -53.1(2) no
N1 C1 C2 C3 -53.5(2) yes
N1 C5 C4 C3 53.4(2) yes
N2 C3 C2 C1 -178.20(10) yes
N2 C3 C4 C5 177.80(10) yes
C1 N1 C5 C4 -50.8(2) yes
C1 N1 C5 C8 -168.80(10) no
C1 N1 C5 C9 72.4(2) no
C1 C2 C3 C4 60.8(2) yes
C2 C1 N1 C5 51.0(2) yes
C2 C3 C4 C5 -61.1(2) yes
C3 C2 C1 C6 69.4(2) no
C3 C2 C1 C7 -167.8(2) no
C3 C4 C5 C8 168.10(10) no
C3 C4 C5 C9 -69.9(2) no
C5 N1 C1 C6 -73.0(2) no
C5 N1 C1 C7 167.5(2) no
